data_7215640
loop_
_publ_author_name
'Hao, Fuying'
'Zhang, Xuanjun'
'Tian, Yupeng'
'Zhou, Hongping'
'Li, Lin'
'Wu, Jieying'
'Zhang, Shengyi'
'Yang, Jiaxiang'
'Jin, Baokang'
'Tao, Xutang'
'Zhou, Guangyong'
'Jiang, Minhua'

_publ_section_title
;
 Design, crystal structures and enhanced frequency-upconverted lasing
 efficiencies of a new series of dyes from hybrid of inorganic polymers
 and organic chromophores
;
_journal_issue 48
_journal_name_full 'Journal of Materials Chemistry'
_journal_page_first 9163
_journal_paper_doi 10.1039/b914656c
_journal_volume 19
_journal_year 2009
_chemical_formula_sum 'C23 H26 Cd N6 S3'
_chemical_formula_weight 595.08
_chemical_name_systematic
;
?
;
_space_group_IT_number 14
_symmetry_cell_setting monoclinic
_symmetry_space_group_name_Hall '-P 2yn'
_symmetry_space_group_name_H-M 'P 1 21/n 1'
_atom_sites_solution_hydrogens geom
_atom_sites_solution_primary direct
_atom_sites_solution_secondary difmap
_audit_creation_method SHELXL-97
_cell_angle_alpha 90.00
_cell_angle_beta 95.610(14)
_cell_angle_gamma 90.00
_cell_formula_units_Z 4
_cell_length_a 12.906(2)
_cell_length_b 10.8887(16)
_cell_length_c 19.289(4)
_cell_measurement_reflns_used 53
_cell_measurement_temperature 293(2)
_cell_measurement_theta_max 12.52
_cell_measurement_theta_min 5.26
_cell_volume 2697.7(8)
_computing_cell_refinement 'Bruker XSCANS'
_computing_data_collection 'Bruker XSCANS'
_computing_data_reduction 'Bruker SHELXTL'
_computing_molecular_graphics 'Bruker SHELXTL'
_computing_publication_material 'Bruker SHELXTL'
_computing_structure_refinement 'SHELXL-97 (Sheldrick, 1997)'
_computing_structure_solution 'SHELXS-97 (Sheldrick, 1990)'
_diffrn_ambient_temperature 293(2)
_diffrn_detector_area_resol_mean 3
_diffrn_measured_fraction_theta_full 0.997
_diffrn_measured_fraction_theta_max 0.997
_diffrn_measurement_device_type 'Bruker P4'
_diffrn_measurement_method '\w scans'
_diffrn_radiation_monochromator graphite
_diffrn_radiation_source 'fine-focus sealed tube'
_diffrn_radiation_type MoK\a
_diffrn_radiation_wavelength 0.71073
_diffrn_reflns_av_R_equivalents 0.0379
_diffrn_reflns_av_sigmaI/netI 0.0445
_diffrn_reflns_limit_h_max 15
_diffrn_reflns_limit_h_min -1
_diffrn_reflns_limit_k_max 12
_diffrn_reflns_limit_k_min -1
_diffrn_reflns_limit_l_max 22
_diffrn_reflns_limit_l_min -22
_diffrn_reflns_number 6010
_diffrn_reflns_theta_full 25.00
_diffrn_reflns_theta_max 25.00
_diffrn_reflns_theta_min 1.82
_diffrn_standards_interval_count 97
_diffrn_standards_number 97
_exptl_absorpt_coefficient_mu 1.064
_exptl_absorpt_correction_T_max 0.8075
_exptl_absorpt_correction_T_min 0.7204
_exptl_absorpt_correction_type psi-scan
_exptl_absorpt_process_details 'SADABS (Sheldrick, 1996)'
_exptl_crystal_colour red
_exptl_crystal_density_diffrn 1.465
_exptl_crystal_density_method 'not measured'
_exptl_crystal_description prism
_exptl_crystal_F_000 1208
_exptl_crystal_size_max 0.33
_exptl_crystal_size_mid 0.27
_exptl_crystal_size_min 0.21
_refine_diff_density_max 0.410
_refine_diff_density_min -0.589
_refine_diff_density_rms 0.099
_refine_ls_extinction_coef 0.0021(4)
_refine_ls_extinction_expression Fc^*^=kFc[1+0.001xFc^2^\l^3^/sin(2\q)]^-1/4^
_refine_ls_extinction_method SHELXL
_refine_ls_goodness_of_fit_ref 1.034
_refine_ls_hydrogen_treatment constr
_refine_ls_matrix_type full
_refine_ls_number_parameters 301
_refine_ls_number_reflns 4734
_refine_ls_number_restraints 0
_refine_ls_restrained_S_all 1.034
_refine_ls_R_factor_all 0.0632
_refine_ls_R_factor_gt 0.0396
_refine_ls_shift/su_max 0.000
_refine_ls_shift/su_mean 0.000
_refine_ls_structure_factor_coef Fsqd
_refine_ls_weighting_details 'calc w=1/[\s^2^(Fo^2^)+(0.0613P)^2^+0.0000P] where P=(Fo^2^+2Fc^2^)/3'
_refine_ls_weighting_scheme calc
_refine_ls_wR_factor_gt 0.1015
_refine_ls_wR_factor_ref 0.1116
_reflns_number_gt 3529
_reflns_number_total 4734
_reflns_threshold_expression >2sigma(I)
_cod_data_source_file b914656c.txt
_cod_data_source_block 2-SCN
_cod_depositor_comments
;
The following automatic conversions were performed:

'_symmetry_cell_setting' value 'Monoclinic' changed to 'monoclinic'
according to
/usr/data/users/saulius/automatic-downloads/retrospective/RSC/lib/dictionaries/cif_core.dic
dictionary named 'cif_core.dic' version 2.4.2 from 2011-04-26.

Automatic conversion script
Id: cif_fix_values 2281 2013-09-26 08:29:07Z andrius 
;
_cod_original_sg_symbol_H-M P2(1)/n
_cod_database_code 7215640

loop_
_symmetry_equiv_pos_as_xyz
'x, y, z'
'-x+1/2, y+1/2, -z+1/2'
'-x, -y, -z'
'x-1/2, -y-1/2, z-1/2'

loop_
_atom_site_label
_atom_site_type_symbol
_atom_site_fract_x
_atom_site_fract_y
_atom_site_fract_z
_atom_site_U_iso_or_equiv
_atom_site_adp_type
_atom_site_occupancy
_atom_site_symmetry_multiplicity
_atom_site_calc_flag
_atom_site_refinement_flags
Cd1 Cd 0.24203(3) 0.54282(3) 0.228185(18) 0.04605(15) Uani 1 1 d .
S1 S 0.14265(10) 0.68308(11) 0.12401(7) 0.0563(3) Uani 1 1 d .
S2 S 0.05952(10) 0.41333(11) 0.21095(8) 0.0602(4) Uani 1 1 d .
S3 S 0.32739(12) 0.40826(11) 0.12956(7) 0.0645(4) Uani 1 1 d .
N1 N -0.0308(3) 1.4615(3) 0.39880(19) 0.0484(9) Uani 1 1 d .
N2 N 0.2865(3) 0.7307(4) 0.7249(2) 0.0635(11) Uani 1 1 d .
N4 N 0.1173(3) 0.1791(3) 0.2609(2) 0.0638(12) Uani 1 1 d .
N5 N 0.3251(3) 0.1750(3) 0.1896(2) 0.0625(11) Uani 1 1 d .
N3 N 0.1972(3) 0.9101(3) 0.1852(2) 0.0523(10) Uani 1 1 d .
N6 N 0.6829(7) 0.4818(11) 0.4967(5) 0.179(4) Uani 1 1 d .
C1 C -0.0637(5) 1.5689(4) 0.3557(3) 0.0656(14) Uani 1 1 d .
H1A H -0.0431 1.6427 0.3806 0.098 Uiso 1 1 calc R
H1B H -0.1380 1.5679 0.3456 0.098 Uiso 1 1 calc R
H1C H -0.0314 1.5661 0.3130 0.098 Uiso 1 1 calc R
C2 C 0.0666(4) 1.4193(4) 0.3988(3) 0.0543(12) Uani 1 1 d .
H2A H 0.1127 1.4582 0.3718 0.065 Uiso 1 1 calc R
C3 C 0.0990(4) 1.3192(4) 0.4383(2) 0.0532(12) Uani 1 1 d .
H3C H 0.1671 1.2914 0.4381 0.064 Uiso 1 1 calc R
C4 C 0.0309(4) 1.2580(4) 0.4790(2) 0.0459(10) Uani 1 1 d .
C5 C -0.0689(4) 1.3073(4) 0.4773(2) 0.0511(11) Uani 1 1 d .
H5C H -0.1169 1.2711 0.5039 0.061 Uiso 1 1 calc R
C6 C -0.0980(4) 1.4071(4) 0.4376(2) 0.0524(12) Uani 1 1 d .
H6A H -0.1653 1.4379 0.4374 0.063 Uiso 1 1 calc R
C7 C 0.0586(4) 1.1530(4) 0.5221(2) 0.0500(11) Uani 1 1 d .
H7A H 0.0079 1.1229 0.5486 0.060 Uiso 1 1 calc R
C8 C 0.1494(4) 1.0950(4) 0.5277(2) 0.0483(11) Uani 1 1 d .
H8A H 0.1983 1.1207 0.4985 0.058 Uiso 1 1 calc R
C9 C 0.1795(4) 0.9953(4) 0.5752(2) 0.0476(11) Uani 1 1 d .
C10 C 0.2808(4) 0.9486(4) 0.5791(3) 0.0576(12) Uani 1 1 d .
H10A H 0.3258 0.9772 0.5478 0.069 Uiso 1 1 calc R
C11 C 0.3163(4) 0.8620(4) 0.6276(3) 0.0550(12) Uani 1 1 d .
H11A H 0.3846 0.8341 0.6288 0.066 Uiso 1 1 calc R
C12 C 0.2512(4) 0.8151(4) 0.6751(2) 0.0505(11) Uani 1 1 d .
C13 C 0.1482(3) 0.8585(4) 0.6703(2) 0.0481(11) Uani 1 1 d .
H13A H 0.1020 0.8276 0.7001 0.058 Uiso 1 1 calc R
C14 C 0.1151(3) 0.9460(4) 0.6219(2) 0.0482(11) Uani 1 1 d .
H14A H 0.0468 0.9735 0.6203 0.058 Uiso 1 1 calc R
C15 C 0.3945(4) 0.6888(4) 0.7343(3) 0.0624(14) Uani 1 1 d .
H15A H 0.4118 0.6652 0.7826 0.075 Uiso 1 1 calc R
H15B H 0.4401 0.7559 0.7241 0.075 Uiso 1 1 calc R
C16 C 0.4127(5) 0.5831(5) 0.6886(4) 0.0869(19) Uani 1 1 d .
H16A H 0.4843 0.5581 0.6964 0.130 Uiso 1 1 calc R
H16B H 0.3972 0.6068 0.6408 0.130 Uiso 1 1 calc R
H16C H 0.3685 0.5161 0.6991 0.130 Uiso 1 1 calc R
C17 C 0.2141(4) 0.6707(4) 0.7677(3) 0.0593(13) Uani 1 1 d .
H17A H 0.2416 0.5904 0.7811 0.071 Uiso 1 1 calc R
H17B H 0.1485 0.6582 0.7394 0.071 Uiso 1 1 calc R
C18 C 0.1927(4) 0.7390(5) 0.8325(3) 0.0715(15) Uani 1 1 d .
H18A H 0.1445 0.6930 0.8571 0.107 Uiso 1 1 calc R
H18B H 0.1633 0.8179 0.8200 0.107 Uiso 1 1 calc R
H18C H 0.2565 0.7498 0.8618 0.107 Uiso 1 1 calc R
C20 C 0.0955(3) 0.2762(4) 0.2405(2) 0.0483(11) Uani 1 1 d .
C21 C 0.3257(4) 0.2713(4) 0.1649(2) 0.0486(11) Uani 1 1 d .
C19 C 0.1745(3) 0.8171(4) 0.1604(2) 0.0441(10) Uani 1 1 d .
C22 C 0.6315(8) 0.4149(12) 0.5258(5) 0.129(4) Uani 1 1 d .
C23 C 0.5648(8) 0.3322(10) 0.5593(5) 0.178(5) Uani 1 1 d .
H23A H 0.4950 0.3384 0.5372 0.268 Uiso 1 1 calc R
H23B H 0.5656 0.3535 0.6076 0.268 Uiso 1 1 calc R
H23C H 0.5894 0.2495 0.5552 0.268 Uiso 1 1 calc R

loop_
_atom_site_aniso_label
_atom_site_aniso_U_11
_atom_site_aniso_U_22
_atom_site_aniso_U_33
_atom_site_aniso_U_23
_atom_site_aniso_U_13
_atom_site_aniso_U_12
Cd1 0.0493(2) 0.02855(18) 0.0613(2) 0.00080(15) 0.01056(15) -0.00072(15)
S1 0.0632(8) 0.0379(6) 0.0662(8) -0.0054(5) -0.0017(6) -0.0041(6)
S2 0.0465(7) 0.0417(6) 0.0914(10) 0.0058(6) 0.0023(7) -0.0030(5)
S3 0.0887(10) 0.0390(6) 0.0725(9) 0.0082(6) 0.0415(8) 0.0078(6)
N1 0.058(2) 0.0359(19) 0.051(2) 0.0040(17) 0.0047(19) 0.0060(18)
N2 0.042(2) 0.058(2) 0.090(3) 0.031(2) 0.004(2) 0.006(2)
N4 0.057(3) 0.034(2) 0.099(3) -0.003(2) 0.004(2) 0.0066(19)
N5 0.080(3) 0.038(2) 0.073(3) -0.001(2) 0.024(2) 0.006(2)
N3 0.062(3) 0.035(2) 0.059(2) 0.0001(18) 0.001(2) 0.0046(19)
N6 0.112(7) 0.302(13) 0.128(7) -0.040(8) 0.033(5) -0.015(8)
C1 0.084(4) 0.044(3) 0.070(3) 0.009(2) 0.014(3) 0.022(3)
C2 0.053(3) 0.050(3) 0.062(3) 0.008(2) 0.016(2) 0.006(2)
C3 0.050(3) 0.049(3) 0.061(3) 0.001(2) 0.006(2) 0.014(2)
C4 0.056(3) 0.041(2) 0.040(2) -0.0017(19) 0.000(2) 0.001(2)
C5 0.046(3) 0.051(3) 0.058(3) 0.008(2) 0.007(2) -0.004(2)
C6 0.045(3) 0.055(3) 0.057(3) -0.004(2) 0.004(2) 0.009(2)
C7 0.053(3) 0.047(3) 0.050(3) 0.003(2) 0.002(2) 0.003(2)
C8 0.054(3) 0.046(2) 0.044(3) -0.006(2) 0.001(2) 0.002(2)
C9 0.052(3) 0.041(2) 0.047(3) -0.006(2) -0.009(2) 0.004(2)
C10 0.060(3) 0.050(3) 0.063(3) 0.008(2) 0.008(2) 0.001(2)
C11 0.044(3) 0.050(3) 0.072(3) 0.008(2) 0.010(2) 0.010(2)
C12 0.044(3) 0.043(2) 0.062(3) 0.003(2) -0.005(2) 0.004(2)
C13 0.044(3) 0.045(3) 0.053(3) 0.000(2) -0.004(2) 0.000(2)
C14 0.040(2) 0.045(3) 0.058(3) -0.008(2) -0.003(2) 0.007(2)
C15 0.049(3) 0.054(3) 0.083(4) 0.016(3) -0.001(3) -0.001(2)
C16 0.084(4) 0.057(3) 0.121(5) -0.006(4) 0.011(4) 0.005(3)
C17 0.050(3) 0.045(3) 0.081(4) 0.010(3) 0.000(3) 0.004(2)
C18 0.063(3) 0.064(3) 0.085(4) 0.015(3) -0.005(3) -0.009(3)
C20 0.035(2) 0.041(3) 0.069(3) -0.005(2) 0.006(2) -0.004(2)
C21 0.051(3) 0.040(3) 0.057(3) -0.008(2) 0.017(2) 0.001(2)
C19 0.047(3) 0.037(2) 0.048(3) 0.004(2) 0.004(2) 0.007(2)
C22 0.090(6) 0.207(12) 0.088(6) -0.022(7) 0.002(5) 0.025(7)
C23 0.167(10) 0.207(12) 0.164(9) 0.073(9) 0.033(8) 0.006(9)

loop_
_atom_type_symbol
_atom_type_description
_atom_type_scat_dispersion_real
_atom_type_scat_dispersion_imag
_atom_type_scat_source
C C 0.0033 0.0016 'International Tables Vol C Tables 4.2.6.8 and 6.1.1.4'
H H 0.0000 0.0000 'International Tables Vol C Tables 4.2.6.8 and 6.1.1.4'
N N 0.0061 0.0033 'International Tables Vol C Tables 4.2.6.8 and 6.1.1.4'
S S 0.1246 0.1234 'International Tables Vol C Tables 4.2.6.8 and 6.1.1.4'
Cd Cd -0.8075 1.2024 'International Tables Vol C Tables 4.2.6.8 and 6.1.1.4'

loop_
_geom_angle_atom_site_label_1
_geom_angle_atom_site_label_2
_geom_angle_atom_site_label_3
_geom_angle
_geom_angle_site_symmetry_1
_geom_angle_site_symmetry_3
N3 Cd1 N4 97.32(14) 2_545 2
N3 Cd1 N5 90.94(14) 2_545 2
N4 Cd1 N5 83.42(15) 2 2
N3 Cd1 S3 92.13(10) 2_545 .
N4 Cd1 S3 92.34(12) 2 .
N5 Cd1 S3 175.05(10) 2 .
N3 Cd1 S2 89.59(10) 2_545 .
N4 Cd1 S2 171.52(10) 2 .
N5 Cd1 S2 91.60(11) 2 .
S3 Cd1 S2 92.30(5) . .
N3 Cd1 S1 171.67(10) 2_545 .
N4 Cd1 S1 90.91(11) 2 .
N5 Cd1 S1 88.67(11) 2 .
S3 Cd1 S1 88.85(4) . .
S2 Cd1 S1 82.10(4) . .
C19 S1 Cd1 95.81(15) . .
C20 S2 Cd1 102.40(16) . .
C21 S3 Cd1 100.20(16) . .
C6 N1 C2 120.6(4) . .
C6 N1 C1 120.0(4) . .
C2 N1 C1 119.5(4) . .
C12 N2 C17 120.5(4) . .
C12 N2 C15 122.9(4) . .
C17 N2 C15 116.4(4) . .
C20 N4 Cd1 140.7(4) . 2_545
C21 N5 Cd1 148.1(4) . 2_545
C19 N3 Cd1 156.6(3) . 2
N1 C1 H1A 109.5 . .
N1 C1 H1B 109.5 . .
H1A C1 H1B 109.5 . .
N1 C1 H1C 109.5 . .
H1A C1 H1C 109.5 . .
H1B C1 H1C 109.5 . .
N1 C2 C3 120.6(5) . .
N1 C2 H2A 119.7 . .
C3 C2 H2A 119.7 . .
C2 C3 C4 120.9(5) . .
C2 C3 H3C 119.5 . .
C4 C3 H3C 119.5 . .
C5 C4 C3 115.6(4) . .
C5 C4 C7 119.8(4) . .
C3 C4 C7 124.5(4) . .
C6 C5 C4 121.6(4) . .
C6 C5 H5C 119.2 . .
C4 C5 H5C 119.2 . .
N1 C6 C5 120.6(4) . .
N1 C6 H6A 119.7 . .
C5 C6 H6A 119.7 . .
C8 C7 C4 126.5(5) . .
C8 C7 H7A 116.8 . .
C4 C7 H7A 116.8 . .
C7 C8 C9 126.2(5) . .
C7 C8 H8A 116.9 . .
C9 C8 H8A 116.9 . .
C14 C9 C10 116.0(4) . .
C14 C9 C8 123.9(4) . .
C10 C9 C8 119.9(5) . .
C11 C10 C9 122.2(5) . .
C11 C10 H10A 118.9 . .
C9 C10 H10A 118.9 . .
C10 C11 C12 121.0(4) . .
C10 C11 H11A 119.5 . .
C12 C11 H11A 119.5 . .
N2 C12 C11 121.6(4) . .
N2 C12 C13 121.1(4) . .
C11 C12 C13 117.3(4) . .
C14 C13 C12 120.5(4) . .
C14 C13 H13A 119.8 . .
C12 C13 H13A 119.8 . .
C13 C14 C9 122.9(4) . .
C13 C14 H14A 118.6 . .
C9 C14 H14A 118.6 . .
N2 C15 C16 111.9(5) . .
N2 C15 H15A 109.2 . .
C16 C15 H15A 109.2 . .
N2 C15 H15B 109.2 . .
C16 C15 H15B 109.2 . .
H15A C15 H15B 107.9 . .
C15 C16 H16A 109.5 . .
C15 C16 H16B 109.5 . .
H16A C16 H16B 109.5 . .
C15 C16 H16C 109.5 . .
H16A C16 H16C 109.5 . .
H16B C16 H16C 109.5 . .
N2 C17 C18 115.4(4) . .
N2 C17 H17A 108.4 . .
C18 C17 H17A 108.4 . .
N2 C17 H17B 108.4 . .
C18 C17 H17B 108.4 . .
H17A C17 H17B 107.5 . .
C17 C18 H18A 109.5 . .
C17 C18 H18B 109.5 . .
H18A C18 H18B 109.5 . .
C17 C18 H18C 109.5 . .
H18A C18 H18C 109.5 . .
H18B C18 H18C 109.5 . .
N4 C20 S2 177.8(4) . .
N5 C21 S3 179.7(5) . .
N3 C19 S1 179.4(5) . .
N6 C22 C23 177.6(11) . .
C22 C23 H23A 109.5 . .
C22 C23 H23B 109.5 . .
H23A C23 H23B 109.5 . .
C22 C23 H23C 109.5 . .
H23A C23 H23C 109.5 . .
H23B C23 H23C 109.5 . .

loop_
_geom_bond_atom_site_label_1
_geom_bond_atom_site_label_2
_geom_bond_distance
_geom_bond_site_symmetry_2
Cd1 N3 2.288(4) 2_545
Cd1 N4 2.338(4) 2
Cd1 N5 2.368(4) 2
Cd1 S3 2.7183(14) .
Cd1 S2 2.7374(13) .
Cd1 S1 2.7407(13) .
S1 C19 1.654(4) .
S2 C20 1.649(5) .
S3 C21 1.641(5) .
N1 C6 1.337(6) .
N1 C2 1.338(6) .
N1 C1 1.473(5) .
N2 C12 1.374(6) .
N2 C17 1.460(6) .
N2 C15 1.462(6) .
N4 C20 1.153(5) .
N4 Cd1 2.338(4) 2_545
N5 C21 1.152(5) .
N5 Cd1 2.368(4) 2_545
N3 C19 1.146(5) .
N3 Cd1 2.288(4) 2
N6 C22 1.166(13) .
C1 H1A 0.9600 .
C1 H1B 0.9600 .
C1 H1C 0.9600 .
C2 C3 1.372(6) .
C2 H2A 0.9300 .
C3 C4 1.403(6) .
C3 H3C 0.9300 .
C4 C5 1.392(6) .
C4 C7 1.438(6) .
C5 C6 1.361(6) .
C5 H5C 0.9300 .
C6 H6A 0.9300 .
C7 C8 1.326(6) .
C7 H7A 0.9300 .
C8 C9 1.449(6) .
C8 H8A 0.9300 .
C9 C14 1.392(7) .
C9 C10 1.398(7) .
C10 C11 1.375(6) .
C10 H10A 0.9300 .
C11 C12 1.399(6) .
C11 H11A 0.9300 .
C12 C13 1.406(6) .
C13 C14 1.372(6) .
C13 H13A 0.9300 .
C14 H14A 0.9300 .
C15 C16 1.483(7) .
C15 H15A 0.9700 .
C15 H15B 0.9700 .
C16 H16A 0.9600 .
C16 H16B 0.9600 .
C16 H16C 0.9600 .
C17 C18 1.504(7) .
C17 H17A 0.9700 .
C17 H17B 0.9700 .
C18 H18A 0.9600 .
C18 H18B 0.9600 .
C18 H18C 0.9600 .
C22 C23 1.441(12) .
C23 H23A 0.9600 .
C23 H23B 0.9600 .
C23 H23C 0.9600 .
